data_4333132
loop_
_publ_author_name
'Panigati, Monica'
'Donghi, Daniela'
'D'Alfonso, Giuseppe'
'Mercandelli, Pierluigi'
'Sironi, Angelo'
'D'Alfonso, Laura'

_publ_section_title
;
 Luminescent Hydrido-Carbonyl Clusters of Rhenium Containing Bridging
 1,2-Diazine Ligands
;
_journal_issue 26
_journal_name_full 'Inorganic Chemistry'
_journal_page_first 10909
_journal_page_last 10921
_journal_paper_doi 10.1021/ic061467z
_journal_volume 45
_journal_year 2006
_chemical_formula_moiety 'C20 H12 N4 O12 Re4'
_chemical_formula_sum 'C20 H12 N4 O12 Re4'
_chemical_formula_weight 1245.18
_chemical_name_systematic
;
dodecacarbonyltetra-\m-hydrobis(\m-pyridazine-\kN1:\kN2)tetrarhenium
;
_space_group_IT_number 14
_symmetry_cell_setting monoclinic
_symmetry_Int_Tables_number 14
_symmetry_space_group_name_Hall '-P 2ybc'
_symmetry_space_group_name_H-M 'P 1 21/c 1'
_atom_sites_solution_hydrogens difmap
_atom_sites_solution_primary direct
_atom_sites_solution_secondary difmap
_cell_angle_alpha 90.00
_cell_angle_beta 109.04(2)
_cell_angle_gamma 90.00
_cell_formula_units_Z 2
_cell_length_a 8.354(4)
_cell_length_b 16.312(8)
_cell_length_c 10.512(5)
_cell_measurement_reflns_used 5257
_cell_measurement_temperature 90(2)
_cell_measurement_theta_max 25.0
_cell_measurement_theta_min 2.4
_cell_volume 1354.1(11)
_computing_structure_refinement
;
Sheldrick, G. M. (1997). SHELX97. Universit\"at G\"ottingen, Germany.
;
_computing_structure_solution
;
SIR97: Altomare, A., Burla, M. C., Camalli, M., Cascarano, G. L.,
Giacovazzo, C., Guagliardi, A., Moliterni, A. G. G., Polidori, G. &
Spagna, R. (1999). J. Appl. Cryst. 32, 115-119.
;
_diffrn_ambient_temperature 90(2)
_diffrn_measured_fraction_theta_full 0.998
_diffrn_measured_fraction_theta_max 0.998
_diffrn_measurement_details
;
A full sphere of reciprocal space was scanned by 0.3\% \w steps, collecting
2400 frames each at 20 s exposure keeping the detector at 4.7 cm from the
sample. Intensity decay was monitored by recollecting the initial 50 frames
at the end of data collection and analysing the duplicate reflections.
;
_diffrn_measurement_device_type 'Brucker SMART'
_diffrn_measurement_method '\w scans'
_diffrn_radiation_type MoK\a
_diffrn_radiation_wavelength 0.71073
_diffrn_reflns_av_R_equivalents 0.0305
_diffrn_reflns_av_sigmaI/netI 0.0190
_diffrn_reflns_limit_h_max 9
_diffrn_reflns_limit_h_min -9
_diffrn_reflns_limit_k_max 19
_diffrn_reflns_limit_k_min -19
_diffrn_reflns_limit_l_max 12
_diffrn_reflns_limit_l_min -12
_diffrn_reflns_number 14161
_diffrn_reflns_theta_full 25.0
_diffrn_reflns_theta_max 25.0
_diffrn_reflns_theta_min 2.4
_diffrn_standards_decay_% 0
_exptl_absorpt_coefficient_mu 17.887
_exptl_absorpt_correction_T_max 1.000
_exptl_absorpt_correction_T_min 0.548
_exptl_absorpt_correction_type empirical
_exptl_absorpt_process_details
;
Sheldrick, G. M. (1996). SADABS. Universit\"at G\"ottingen, Germany.
Reflections employed for parameter determination: 13035
Maximum odd and even orders for spherical harmonics: 3 and 6
Effective data to parameter ratio: 4.6
;
_exptl_crystal_colour yellow
_exptl_crystal_density_diffrn 3.054
_exptl_crystal_density_method 'not measured'
_exptl_crystal_F_000 1112
_exptl_crystal_preparation
;
Crystals were obtained by slow diffusion of n-hexane
in a tetrahydrofuran solution at 248 K.
;
_refine_diff_density_max 0.622
_refine_diff_density_min -0.747
_refine_diff_density_rms 0.152
_refine_ls_extinction_method none
_refine_ls_goodness_of_fit_ref 1.340
_refine_ls_hydrogen_treatment mixed
_refine_ls_matrix_type full
_refine_ls_number_parameters 190
_refine_ls_number_reflns 2393
_refine_ls_number_restraints 0
_refine_ls_R_factor_all 0.0170
_refine_ls_R_factor_gt 0.0169
_refine_ls_shift/su_max 0.001
_refine_ls_shift/su_mean 0.000
_refine_ls_structure_factor_coef Fsqd
_refine_ls_weighting_details
;
w=1/[\s^2^(Fo^2^)+(0.011P)^2^+4.15P] where P=(Fo^2^+2Fc^2^)/3
;
_refine_ls_weighting_scheme calc
_refine_ls_wR_factor_gt 0.0424
_refine_ls_wR_factor_ref 0.0425
_reflns_number_gt 2382
_reflns_number_total 2393
_reflns_threshold_expression 'I > 2\s(I)'
_cod_data_source_file ic061467zsup1.cif
_cod_data_source_block squarePYDZ(4a)
_cod_original_sg_symbol_H-M 'P 21/c'
_cod_database_code 4333132

loop_
_symmetry_equiv_pos_as_xyz
'x, y, z'
'-x, y+1/2, -z+1/2'
'-x, -y, -z'
'x, -y-1/2, z-1/2'

loop_
_atom_site_label
_atom_site_type_symbol
_atom_site_fract_x
_atom_site_fract_y
_atom_site_fract_z
_atom_site_U_iso_or_equiv
_atom_site_adp_type
_atom_site_occupancy
_atom_site_symmetry_multiplicity
_atom_site_calc_flag
_atom_site_refinement_flags
Re1 Re 0.39609(2) -0.013628(11) 0.181191(18) 0.00850(7) Uani 1 1 d .
Re2 Re 0.37292(2) 0.127427(11) -0.034353(18) 0.00734(7) Uani 1 1 d .
H1 H 0.275(8) 0.047(4) 0.045(6) 0.033(17) Uiso 1 1 d .
H2 H 0.526(8) -0.052(4) 0.087(6) 0.030(17) Uiso 1 1 d .
C11 C 0.2628(7) 0.0425(3) 0.2739(5) 0.0185(11) Uani 1 1 d .
C12 C 0.4853(7) -0.0863(3) 0.3333(5) 0.0155(11) Uani 1 1 d .
C13 C 0.2198(6) -0.0922(3) 0.1074(5) 0.0137(10) Uani 1 1 d .
C21 C 0.2478(6) 0.2020(3) 0.0407(5) 0.0119(10) Uani 1 1 d .
C22 C 0.4487(6) 0.2164(3) -0.1205(5) 0.0117(10) Uani 1 1 d .
C23 C 0.1767(7) 0.1115(3) -0.1916(5) 0.0126(10) Uani 1 1 d .
O11 O 0.1816(5) 0.0747(3) 0.3278(4) 0.0326(10) Uani 1 1 d .
O12 O 0.5285(6) -0.1306(2) 0.4230(4) 0.0293(10) Uani 1 1 d .
O13 O 0.1155(5) -0.1402(2) 0.0613(4) 0.0246(9) Uani 1 1 d .
O21 O 0.1714(5) 0.2472(2) 0.0835(4) 0.0200(8) Uani 1 1 d .
O22 O 0.4927(5) 0.2706(2) -0.1707(4) 0.0179(8) Uani 1 1 d .
O23 O 0.0612(5) 0.0992(2) -0.2849(4) 0.0220(9) Uani 1 1 d .
N1 N 0.6024(5) 0.0751(2) 0.2404(4) 0.0093(8) Uani 1 1 d .
N2 N 0.5973(5) 0.1320(2) 0.1449(4) 0.0103(8) Uani 1 1 d .
C1 C 0.7242(6) 0.1865(3) 0.1674(5) 0.0136(10) Uani 1 1 d .
H11 H 0.7196 0.2261 0.1000 0.016 Uiso 1 1 calc R
C2 C 0.8616(6) 0.1872(3) 0.2852(5) 0.0160(11) Uani 1 1 d .
H21 H 0.9513 0.2254 0.2977 0.019 Uiso 1 1 calc R
C3 C 0.8643(7) 0.1315(3) 0.3827(5) 0.0171(11) Uani 1 1 d .
H31 H 0.9537 0.1309 0.4664 0.021 Uiso 1 1 calc R
C4 C 0.7318(6) 0.0758(3) 0.3553(5) 0.0145(11) Uani 1 1 d .
H41 H 0.7333 0.0362 0.4220 0.017 Uiso 1 1 calc R

loop_
_atom_site_aniso_label
_atom_site_aniso_U_11
_atom_site_aniso_U_22
_atom_site_aniso_U_33
_atom_site_aniso_U_23
_atom_site_aniso_U_13
_atom_site_aniso_U_12
Re1 0.00892(11) 0.00917(11) 0.00727(11) 0.00070(7) 0.00243(8) 0.00023(7)
Re2 0.00708(11) 0.00776(11) 0.00556(10) 0.00002(7) -0.00016(8) -0.00035(7)
C11 0.020(3) 0.018(3) 0.017(3) -0.004(2) 0.005(2) 0.000(2)
C12 0.017(3) 0.015(3) 0.015(3) 0.001(2) 0.005(2) 0.001(2)
C13 0.012(3) 0.016(3) 0.014(3) 0.004(2) 0.006(2) -0.001(2)
C21 0.006(2) 0.015(3) 0.012(2) 0.002(2) -0.001(2) -0.002(2)
C22 0.012(3) 0.012(2) 0.010(2) -0.004(2) 0.002(2) 0.000(2)
C23 0.018(3) 0.011(2) 0.012(3) 0.002(2) 0.009(2) -0.002(2)
O11 0.026(2) 0.043(3) 0.035(2) -0.014(2) 0.018(2) 0.002(2)
O12 0.044(3) 0.024(2) 0.015(2) 0.0087(17) 0.0041(19) 0.0018(19)
O13 0.019(2) 0.025(2) 0.030(2) -0.0059(18) 0.0089(18) -0.0091(18)
O21 0.0129(19) 0.023(2) 0.021(2) -0.0113(17) 0.0006(16) 0.0047(16)
O22 0.018(2) 0.0169(19) 0.0171(19) 0.0048(16) 0.0031(16) -0.0031(15)
O23 0.020(2) 0.028(2) 0.0096(19) 0.0020(16) -0.0064(17) -0.0103(17)
N1 0.011(2) 0.012(2) 0.0038(19) -0.0012(15) 0.0001(16) 0.0013(16)
N2 0.010(2) 0.010(2) 0.009(2) 0.0006(16) 0.0018(17) 0.0015(16)
C1 0.013(3) 0.014(3) 0.013(3) -0.002(2) 0.004(2) 0.003(2)
C2 0.014(3) 0.015(3) 0.018(3) -0.004(2) 0.004(2) -0.002(2)
C3 0.012(3) 0.023(3) 0.012(3) -0.003(2) -0.002(2) 0.004(2)
C4 0.014(3) 0.017(3) 0.010(2) 0.002(2) 0.001(2) 0.004(2)

loop_
_atom_type_symbol
_atom_type_description
_atom_type_scat_dispersion_real
_atom_type_scat_dispersion_imag
_atom_type_scat_source
C C 0.0033 0.0016 'International Tables Vol C Tables 4.2.6.8 and 6.1.1.4'
H H 0.0000 0.0000 'International Tables Vol C Tables 4.2.6.8 and 6.1.1.4'
N N 0.0061 0.0033 'International Tables Vol C Tables 4.2.6.8 and 6.1.1.4'
O O 0.0106 0.0060 'International Tables Vol C Tables 4.2.6.8 and 6.1.1.4'
Re Re -1.0185 7.2310 'International Tables Vol C Tables 4.2.6.8 and 6.1.1.4'

loop_
_geom_angle_atom_site_label_1
_geom_angle_atom_site_label_2
_geom_angle_atom_site_label_3
_geom_angle
_geom_angle_site_symmetry_1
_geom_angle_site_symmetry_3
Re2 Re1 Re2 89.04(3) . 3_655
Re2 Re1 C11 96.02(16) . .
Re2 Re1 C12 161.25(15) . .
Re2 Re1 C13 109.53(15) . .
Re2 Re1 N1 65.37(10) . .
Re2 Re1 C11 174.84(16) 3_655 .
Re2 Re1 C12 85.27(15) 3_655 .
Re2 Re1 C13 85.75(15) 3_655 .
Re2 Re1 N1 88.78(11) 3_655 .
C11 Re1 C12 90.2(2) . .
C11 Re1 C13 91.6(2) . .
C11 Re1 N1 94.23(19) . .
C12 Re1 C13 87.9(2) . .
C12 Re1 N1 96.61(19) . .
C13 Re1 N1 172.63(17) . .
Re1 Re2 Re1 90.96(2) . 3_655
Re1 Re2 C21 94.58(15) . .
Re1 Re2 C22 157.71(15) . .
Re1 Re2 C23 110.45(14) . .
Re1 Re2 N2 64.88(11) . .
Re1 Re2 C21 174.10(15) 3_655 .
Re1 Re2 C22 82.83(15) 3_655 .
Re1 Re2 C23 89.25(17) 3_655 .
Re1 Re2 N2 87.46(11) 3_655 .
C21 Re2 C22 91.3(2) . .
C21 Re2 C23 90.7(2) . .
C21 Re2 N2 93.03(18) . .
C22 Re2 C23 90.9(2) . .
C22 Re2 N2 93.38(18) . .
C23 Re2 N2 174.21(18) . .
Re1 C11 O11 178.8(5) . .
Re1 C12 O12 175.9(5) . .
Re1 C13 O13 178.5(4) . .
Re2 C21 O21 178.9(4) . .
Re2 C22 O22 178.7(4) . .
Re2 C23 O23 177.6(4) . .
Re1 N1 N2 114.3(3) . .
Re1 N1 C4 126.6(3) . .
N2 N1 C4 119.0(4) . .
Re2 N2 N1 115.2(3) . .
Re2 N2 C1 125.5(3) . .
N1 N2 C1 119.3(4) . .
N2 C1 C2 122.5(5) . .
C1 C2 C3 118.1(5) . .
C2 C3 C4 117.6(5) . .
N1 C4 C3 123.4(5) . .

loop_
_geom_bond_atom_site_label_1
_geom_bond_atom_site_label_2
_geom_bond_distance
_geom_bond_site_symmetry_2
Re1 Re2 3.1905(11) .
Re1 Re2 3.3906(10) 3_655
Re1 C11 1.933(5) .
Re1 C12 1.934(5) .
Re1 C13 1.915(5) .
Re1 N1 2.180(4) .
Re2 C21 1.932(5) .
Re2 C22 1.925(5) .
Re2 C23 1.928(5) .
Re2 N2 2.183(4) .
C11 O11 1.143(6) .
C12 O12 1.149(6) .
C13 O13 1.155(6) .
C21 O21 1.157(6) .
C22 O22 1.149(6) .
C23 O23 1.147(6) .
N1 N2 1.358(6) .
N1 C4 1.333(6) .
N2 C1 1.344(6) .
C1 C2 1.388(7) .
C2 C3 1.364(8) .
C3 C4 1.388(7) .
